data_7035995
loop_
_publ_author_name
'Senthil Kumar, Kuppusamy'
'Sch\"afer, Bernhard'
'Lebedkin, Sergei'
'Karmazin, Lydia'
'Kappes, Manfred M.'
'Ruben, Mario'

_publ_section_title
;
 Highly luminescent charge-neutral europium(iii) and terbium(iii)
 complexes with tridentate nitrogen ligands.
;
_journal_issue 35
_journal_name_full 'Dalton transactions (Cambridge, England : 2003)'
_journal_page_first 15611
_journal_page_last 15619
_journal_paper_doi 10.1039/c5dt02186c
_journal_volume 44
_journal_year 2015
_chemical_formula_moiety 'C27 H18 Eu N21, 3(C H4 O)'
_chemical_formula_sum 'C30 H30 Eu N21 O3'
_chemical_formula_weight 884.71
_chemical_name_systematic
;
 ?
;
_space_group_crystal_system trigonal
_space_group_IT_number 148
_space_group_name_Hall '-R 3'
_space_group_name_H-M_alt 'R -3 :H'
_symmetry_space_group_name_Hall '-R 3'
_symmetry_space_group_name_H-M 'R -3 :H'
_atom_sites_solution_hydrogens geom
_atom_sites_solution_primary direct
_atom_sites_solution_secondary difmap
_audit_creation_method SHELXL-2013
_audit_update_record
;
2015-03-31 deposited with the CCDC.
2015-07-29 downloaded from the CCDC.
;
_cell_angle_alpha 90
_cell_angle_beta 90
_cell_angle_gamma 120
_cell_formula_units_Z 6
_cell_length_a 16.997(5)
_cell_length_b 16.997(5)
_cell_length_c 21.834(5)
_cell_measurement_reflns_used 4768
_cell_measurement_temperature 173(2)
_cell_measurement_theta_max 29.54
_cell_measurement_theta_min 2.32
_cell_volume 5463(3)
_computing_cell_refinement 'Bruker SAINT'
_computing_data_collection 'Bruker APEX2'
_computing_data_reduction 'Bruker SAINT'
_computing_molecular_graphics 'Bruker SHELXTL'
_computing_publication_material 'Bruker SHELXTL'
_computing_structure_refinement 'SHELXL-2013 (Sheldrick, 2013)'
_computing_structure_solution 'SHELXS-2013 (Sheldrick, 2013)'
_diffrn_ambient_temperature 173(2)
_diffrn_measured_fraction_theta_full 1.000
_diffrn_measured_fraction_theta_max 0.999
_diffrn_measurement_device_type 'Bruker APEX-II CCD'
_diffrn_measurement_method '\f and \w scans'
_diffrn_radiation_type MoK\a
_diffrn_radiation_wavelength 0.71073
_diffrn_reflns_av_R_equivalents 0.0344
_diffrn_reflns_av_unetI/netI 0.0376
_diffrn_reflns_laue_measured_fraction_full 1.000
_diffrn_reflns_laue_measured_fraction_max 0.999
_diffrn_reflns_limit_h_max 22
_diffrn_reflns_limit_h_min -24
_diffrn_reflns_limit_k_max 24
_diffrn_reflns_limit_k_min -24
_diffrn_reflns_limit_l_max 31
_diffrn_reflns_limit_l_min -18
_diffrn_reflns_number 14715
_diffrn_reflns_point_group_measured_fraction_full 1.000
_diffrn_reflns_point_group_measured_fraction_max 0.999
_diffrn_reflns_theta_full 25.242
_diffrn_reflns_theta_max 31.005
_diffrn_reflns_theta_min 1.668
_diffrn_source 'fine focus sealed tube'
_exptl_absorpt_coefficient_mu 1.787
_exptl_absorpt_correction_T_max 0.7462
_exptl_absorpt_correction_T_min 0.6712
_exptl_absorpt_correction_type multi-scan
_exptl_absorpt_process_details sadabs
_exptl_crystal_colour colourless
_exptl_crystal_density_diffrn 1.614
_exptl_crystal_description prism
_exptl_crystal_F_000 2664
_exptl_crystal_preparation 'Magnetic properties, Luminescent'
_exptl_crystal_size_max 0.22
_exptl_crystal_size_mid 0.20
_exptl_crystal_size_min 0.18
_platon_squeeze_details
;
 The residual electron density was assigned to third a molecule of the
 methanol solvent [129/18 = 7 e per asymmetric unit; third a molecule
 of CH3OH would give 6e].
;
_refine_diff_density_max 0.887
_refine_diff_density_min -0.534
_refine_diff_density_rms 0.097
_refine_ls_extinction_method none
_refine_ls_goodness_of_fit_ref 1.049
_refine_ls_hydrogen_treatment constr
_refine_ls_matrix_type full
_refine_ls_number_parameters 168
_refine_ls_number_reflns 3878
_refine_ls_number_restraints 0
_refine_ls_restrained_S_all 1.049
_refine_ls_R_factor_all 0.0364
_refine_ls_R_factor_gt 0.0276
_refine_ls_shift/su_max 0.000
_refine_ls_shift/su_mean 0.000
_refine_ls_structure_factor_coef Fsqd
_refine_ls_weighting_details 'w=1/[\s^2^(Fo^2^)+(0.0340P)^2^+0.0202P] where P=(Fo^2^+2Fc^2^)/3'
_refine_ls_weighting_scheme calc
_refine_ls_wR_factor_gt 0.0604
_refine_ls_wR_factor_ref 0.0622
_reflns_Friedel_coverage 0.000
_reflns_number_gt 3346
_reflns_number_total 3878
_reflns_threshold_expression 'I > 2\s(I)'
_cod_data_source_file c5dt02186c2.cif
_cod_data_source_block ldskk141208
_cod_depositor_comments 'Adding full bibliography for 7035995--7035996.cif.'
_cod_database_code 7035995
_shelx_space_group_comment
;
The symmetry employed for this shelxl refinement is uniquely defined
by the following loop, which should always be used as a source of
symmetry information in preference to the above space-group names.
They are only intended as comments.
;
_shelxl_version_number 2013-4

loop_
_space_group_symop_operation_xyz
'x, y, z'
'-y, x-y, z'
'-x+y, -x, z'
'x+2/3, y+1/3, z+1/3'
'-y+2/3, x-y+1/3, z+1/3'
'-x+y+2/3, -x+1/3, z+1/3'
'x+1/3, y+2/3, z+2/3'
'-y+1/3, x-y+2/3, z+2/3'
'-x+y+1/3, -x+2/3, z+2/3'
'-x, -y, -z'
'y, -x+y, -z'
'x-y, x, -z'
'-x+2/3, -y+1/3, -z+1/3'
'y+2/3, -x+y+1/3, -z+1/3'
'x-y+2/3, x+1/3, -z+1/3'
'-x+1/3, -y+2/3, -z+2/3'
'y+1/3, -x+y+2/3, -z+2/3'
'x-y+1/3, x+2/3, -z+2/3'

loop_
_atom_site_label
_atom_site_type_symbol
_atom_site_fract_x
_atom_site_fract_y
_atom_site_fract_z
_atom_site_U_iso_or_equiv
_atom_site_adp_type
_atom_site_occupancy
_atom_site_site_symmetry_order
_atom_site_calc_flag
_atom_site_refinement_flags_posn
_atom_site_refinement_flags_adp
_atom_site_refinement_flags_occupancy
C1 C 0.07804(15) -0.06900(15) 0.40715(11) 0.0293(5) Uani 1 1 d . . .
H1 H 0.0194 -0.1184 0.4165 0.035 Uiso 1 1 calc R U .
C2 C 0.15398(17) -0.04198(17) 0.44390(12) 0.0352(5) Uani 1 1 d . . .
H2 H 0.1572 -0.0686 0.4814 0.042 Uiso 1 1 calc R U .
C3 C 0.22281(15) 0.03071(16) 0.41490(11) 0.0282(5) Uani 1 1 d . . .
H3 H 0.2839 0.0654 0.4285 0.034 Uiso 1 1 calc R U .
C4 C 0.23075(13) 0.11089(14) 0.31759(10) 0.0205(4) Uani 1 1 d . . .
C5 C 0.32496(14) 0.16558(16) 0.31601(12) 0.0322(5) Uani 1 1 d . . .
H5 H 0.3623 0.1608 0.3465 0.039 Uiso 1 1 calc R U .
C6 C 0.36192(15) 0.22681(18) 0.26860(13) 0.0384(6) Uani 1 1 d . . .
H6 H 0.4260 0.2643 0.2653 0.046 Uiso 1 1 calc R U .
C7 C 0.30549(15) 0.23363(16) 0.22569(12) 0.0323(5) Uani 1 1 d . . .
H7 H 0.3302 0.2758 0.1928 0.039 Uiso 1 1 calc R U .
C8 C 0.21255(13) 0.17785(13) 0.23166(10) 0.0212(4) Uani 1 1 d . . .
C9 C 0.14675(14) 0.18193(13) 0.19079(10) 0.0212(4) Uani 1 1 d . . .
C10 C 0.3836(3) 0.3842(2) 0.06435(17) 0.0636(10) Uani 1 1 d . . .
H10A H 0.4280 0.4432 0.0471 0.095 Uiso 1 1 calc R U .
H10B H 0.3519 0.3412 0.0310 0.095 Uiso 1 1 calc R U .
H10C H 0.4150 0.3613 0.0901 0.095 Uiso 1 1 calc R U .
N1 N 0.09681(11) -0.01802(11) 0.35756(8) 0.0209(3) Uani 1 1 d . . .
N2 N 0.18748(11) 0.04409(11) 0.36296(8) 0.0197(3) Uani 1 1 d . . .
N3 N 0.17487(10) 0.11561(11) 0.27676(8) 0.0180(3) Uani 1 1 d . . .
N4 N 0.16476(13) 0.24016(13) 0.14508(10) 0.0323(4) Uani 1 1 d . . .
N5 N 0.08211(14) 0.21963(14) 0.12354(10) 0.0368(5) Uani 1 1 d . . .
N6 N 0.01775(13) 0.15142(14) 0.15503(9) 0.0318(4) Uani 1 1 d . . .
N7 N 0.05731(11) 0.12645(12) 0.19817(8) 0.0217(3) Uani 1 1 d . . .
O1 O 0.32136(16) 0.39405(13) 0.09942(12) 0.0600(6) Uani 1 1 d . . .
H1A H 0.2765 0.3426 0.1069 0.090 Uiso 1 1 calc R U .
Eu1 Eu 0.0000 0.0000 0.27527(2) 0.01387(5) Uani 1 3 d S T P

loop_
_atom_site_aniso_label
_atom_site_aniso_U_11
_atom_site_aniso_U_22
_atom_site_aniso_U_33
_atom_site_aniso_U_23
_atom_site_aniso_U_13
_atom_site_aniso_U_12
C1 0.0261(10) 0.0245(10) 0.0307(12) 0.0086(9) -0.0030(9) 0.0078(9)
C2 0.0369(12) 0.0369(13) 0.0285(12) 0.0082(11) -0.0090(11) 0.0160(11)
C3 0.0251(10) 0.0315(11) 0.0273(11) 0.0009(10) -0.0089(9) 0.0137(9)
C4 0.0178(8) 0.0215(9) 0.0228(10) -0.0002(8) -0.0002(8) 0.0102(7)
C5 0.0184(10) 0.0354(12) 0.0372(14) 0.0044(11) -0.0050(10) 0.0092(9)
C6 0.0160(10) 0.0411(13) 0.0444(15) 0.0099(12) 0.0014(10) 0.0040(9)
C7 0.0210(10) 0.0308(11) 0.0332(12) 0.0086(10) 0.0035(10) 0.0040(9)
C8 0.0200(9) 0.0191(9) 0.0221(10) 0.0005(8) 0.0001(8) 0.0078(7)
C9 0.0222(9) 0.0181(9) 0.0197(10) 0.0029(8) 0.0018(8) 0.0074(7)
C10 0.072(2) 0.066(2) 0.069(2) -0.0022(19) 0.021(2) 0.047(2)
N1 0.0168(7) 0.0185(8) 0.0241(9) 0.0030(7) -0.0020(7) 0.0064(6)
N2 0.0177(7) 0.0208(8) 0.0213(9) 0.0002(7) -0.0037(7) 0.0102(6)
N3 0.0151(7) 0.0176(7) 0.0197(8) 0.0001(7) -0.0005(6) 0.0070(6)
N4 0.0296(10) 0.0285(10) 0.0318(11) 0.0129(9) 0.0009(9) 0.0091(8)
N5 0.0320(10) 0.0352(11) 0.0378(12) 0.0180(10) -0.0005(9) 0.0128(9)
N6 0.0280(9) 0.0338(10) 0.0325(11) 0.0139(9) -0.0002(9) 0.0147(8)
N7 0.0197(8) 0.0223(8) 0.0231(9) 0.0055(7) -0.0002(7) 0.0104(7)
O1 0.0662(14) 0.0305(10) 0.0756(16) 0.0074(11) 0.0359(13) 0.0185(10)
Eu1 0.01245(6) 0.01245(6) 0.01671(8) 0.000 0.000 0.00623(3)

loop_
_atom_type_symbol
_atom_type_description
_atom_type_scat_dispersion_real
_atom_type_scat_dispersion_imag
_atom_type_scat_source
C C 0.0033 0.0016 'International Tables Vol C Tables 4.2.6.8 and 6.1.1.4'
H H 0.0000 0.0000 'International Tables Vol C Tables 4.2.6.8 and 6.1.1.4'
N N 0.0061 0.0033 'International Tables Vol C Tables 4.2.6.8 and 6.1.1.4'
O O 0.0106 0.0060 'International Tables Vol C Tables 4.2.6.8 and 6.1.1.4'
Eu Eu -0.1578 3.6682 'International Tables Vol C Tables 4.2.6.8 and 6.1.1.4'

loop_
_geom_angle_atom_site_label_1
_geom_angle_atom_site_label_2
_geom_angle_atom_site_label_3
_geom_angle
_geom_angle_site_symmetry_1
_geom_angle_site_symmetry_3
N1 C1 C2 112.1(2) . .
N1 C1 H1 123.9 . .
C2 C1 H1 123.9 . .
C3 C2 C1 105.5(2) . .
C3 C2 H2 127.3 . .
C1 C2 H2 127.3 . .
N2 C3 C2 106.86(19) . .
N2 C3 H3 126.6 . .
C2 C3 H3 126.6 . .
N3 C4 C5 124.0(2) . .
N3 C4 N2 114.75(17) . .
C5 C4 N2 121.26(19) . .
C6 C5 C4 117.4(2) . .
C6 C5 H5 121.3 . .
C4 C5 H5 121.3 . .
C5 C6 C7 119.9(2) . .
C5 C6 H6 120.1 . .
C7 C6 H6 120.1 . .
C8 C7 C6 118.7(2) . .
C8 C7 H7 120.7 . .
C6 C7 H7 120.7 . .
N3 C8 C7 122.5(2) . .
N3 C8 C9 114.13(17) . .
C7 C8 C9 123.3(2) . .
N4 C9 N7 111.87(19) . .
N4 C9 C8 126.72(19) . .
N7 C9 C8 121.35(18) . .
O1 C10 H10A 109.5 . .
O1 C10 H10B 109.5 . .
H10A C10 H10B 109.5 . .
O1 C10 H10C 109.5 . .
H10A C10 H10C 109.5 . .
H10B C10 H10C 109.5 . .
C1 N1 N2 104.14(17) . .
C1 N1 Eu1 134.05(14) . .
N2 N1 Eu1 120.78(12) . .
C3 N2 N1 111.41(17) . .
C3 N2 C4 128.95(18) . .
N1 N2 C4 119.63(16) . .
C4 N3 C8 117.49(17) . .
C4 N3 Eu1 122.58(13) . .
C8 N3 Eu1 119.66(13) . .
C9 N4 N5 104.27(18) . .
N6 N5 N4 110.07(18) . .
N5 N6 N7 108.45(18) . .
C9 N7 N6 105.34(17) . .
C9 N7 Eu1 120.08(13) . .
N6 N7 Eu1 134.35(13) . .
C10 O1 H1A 109.5 . .
N7 Eu1 N7 79.99(7) 3 .
N7 Eu1 N7 79.99(7) 3 2
N7 Eu1 N7 79.99(7) . 2
N7 Eu1 N1 88.32(6) 3 .
N7 Eu1 N1 125.18(5) . .
N7 Eu1 N1 150.07(5) 2 .
N7 Eu1 N1 150.07(5) 3 2
N7 Eu1 N1 88.31(6) . 2
N7 Eu1 N1 125.18(5) 2 2
N1 Eu1 N1 76.04(6) . 2
N7 Eu1 N1 125.18(5) 3 3
N7 Eu1 N1 150.06(5) . 3
N7 Eu1 N1 88.31(6) 2 3
N1 Eu1 N1 76.04(6) . 3
N1 Eu1 N1 76.04(6) 2 3
N7 Eu1 N3 138.09(6) 3 2
N7 Eu1 N3 73.96(5) . 2
N7 Eu1 N3 63.71(5) 2 2
N1 Eu1 N3 133.57(6) . 2
N1 Eu1 N3 61.57(5) 2 2
N1 Eu1 N3 76.14(5) 3 2
N7 Eu1 N3 73.96(5) 3 .
N7 Eu1 N3 63.71(5) . .
N7 Eu1 N3 138.09(6) 2 .
N1 Eu1 N3 61.57(5) . .
N1 Eu1 N3 76.14(5) 2 .
N1 Eu1 N3 133.57(6) 3 .
N3 Eu1 N3 119.985(2) 2 .
N7 Eu1 N3 63.71(5) 3 3
N7 Eu1 N3 138.09(6) . 3
N7 Eu1 N3 73.97(5) 2 3
N1 Eu1 N3 76.14(5) . 3
N1 Eu1 N3 133.57(6) 2 3
N1 Eu1 N3 61.57(5) 3 3
N3 Eu1 N3 119.985(2) 2 3
N3 Eu1 N3 119.983(2) . 3

loop_
_geom_bond_atom_site_label_1
_geom_bond_atom_site_label_2
_geom_bond_distance
_geom_bond_site_symmetry_2
C1 N1 1.322(3) .
C1 C2 1.389(3) .
C1 H1 0.9500 .
C2 C3 1.360(3) .
C2 H2 0.9500 .
C3 N2 1.355(3) .
C3 H3 0.9500 .
C4 N3 1.334(3) .
C4 C5 1.393(3) .
C4 N2 1.406(3) .
C5 C6 1.377(3) .
C5 H5 0.9500 .
C6 C7 1.387(3) .
C6 H6 0.9500 .
C7 C8 1.383(3) .
C7 H7 0.9500 .
C8 N3 1.350(3) .
C8 C9 1.459(3) .
C9 N4 1.329(3) .
C9 N7 1.339(3) .
C10 O1 1.382(4) .
C10 H10A 0.9800 .
C10 H10B 0.9800 .
C10 H10C 0.9800 .
N1 N2 1.370(2) .
N1 Eu1 2.5561(17) .
N3 Eu1 2.6184(17) .
N4 N5 1.351(3) .
N5 N6 1.321(3) .
N6 N7 1.343(2) .
N7 Eu1 2.5117(18) .
O1 H1A 0.8400 .
Eu1 N7 2.5117(18) 3
Eu1 N7 2.5117(18) 2
Eu1 N1 2.5561(17) 2
Eu1 N1 2.5561(17) 3
Eu1 N3 2.6184(17) 2
Eu1 N3 2.6185(17) 3

loop_
_geom_hbond_atom_site_label_D
_geom_hbond_atom_site_label_H
_geom_hbond_atom_site_label_A
_geom_hbond_distance_DH
_geom_hbond_distance_HA
_geom_hbond_distance_DA
_geom_hbond_angle_DHA
O1 H1A N4 0.84 2.01 2.821(3) 163.1

loop_
_geom_torsion_atom_site_label_1
_geom_torsion_atom_site_label_2
_geom_torsion_atom_site_label_3
_geom_torsion_atom_site_label_4
_geom_torsion
N1 C1 C2 C3 0.7(3)
C1 C2 C3 N2 -0.6(3)
N3 C4 C5 C6 -1.2(4)
N2 C4 C5 C6 177.5(2)
C4 C5 C6 C7 1.5(4)
C5 C6 C7 C8 -0.2(4)
C6 C7 C8 N3 -1.6(4)
C6 C7 C8 C9 177.3(2)
N3 C8 C9 N4 175.8(2)
C7 C8 C9 N4 -3.2(4)
N3 C8 C9 N7 -1.2(3)
C7 C8 C9 N7 179.8(2)
C2 C1 N1 N2 -0.5(3)
C2 C1 N1 Eu1 -168.45(16)
C2 C3 N2 N1 0.4(3)
C2 C3 N2 C4 179.6(2)
C1 N1 N2 C3 0.1(2)
Eu1 N1 N2 C3 170.02(14)
C1 N1 N2 C4 -179.24(19)
Eu1 N1 N2 C4 -9.3(2)
N3 C4 N2 C3 -169.8(2)
C5 C4 N2 C3 11.4(3)
N3 C4 N2 N1 9.4(3)
C5 C4 N2 N1 -169.4(2)
C5 C4 N3 C8 -0.5(3)
N2 C4 N3 C8 -179.30(17)
C5 C4 N3 Eu1 173.45(17)
N2 C4 N3 Eu1 -5.3(2)
C7 C8 N3 C4 2.0(3)
C9 C8 N3 C4 -177.00(18)
C7 C8 N3 Eu1 -172.18(17)
C9 C8 N3 Eu1 8.8(2)
N7 C9 N4 N5 0.3(3)
C8 C9 N4 N5 -176.9(2)
C9 N4 N5 N6 -0.5(3)
N4 N5 N6 N7 0.4(3)
N4 C9 N7 N6 -0.1(3)
C8 C9 N7 N6 177.30(19)
N4 C9 N7 Eu1 175.19(14)
C8 C9 N7 Eu1 -7.4(3)
N5 N6 N7 C9 -0.2(3)
N5 N6 N7 Eu1 -174.49(16)

loop_
_platon_squeeze_void_nr
_platon_squeeze_void_average_x
_platon_squeeze_void_average_y
_platon_squeeze_void_average_z
_platon_squeeze_void_volume
_platon_squeeze_void_count_electrons
1 0.000 0.000 0.000 136.4 42.9
2 0.000 0.000 0.500 6.9 -0.4
3 0.333 0.667 0.667 137.1 42.9
4 0.333 0.667 0.167 7.0 -0.4
5 0.667 0.333 0.333 137.0 42.9
6 0.667 0.333 0.833 7.0 -0.4
